data_7128916
loop_
_publ_author_name
'Ding, Mengmeng'
'Yu, Hongwei'
'Hu, Zhanggui'
'Wang, Jiyang'
'Wu, Yicheng'

_publ_section_title
;
 Na<sub>7</sub>(IO<sub>3</sub>)(SO<sub>4</sub>)<sub>3</sub>: the first
 noncentrosymmetric alkaline-metal iodate-sulfate with isolated
 [IO<sub>3</sub>] and [SO<sub>4</sub>] units.
;
_journal_issue 75
_journal_name_full 'Chemical communications (Cambridge, England)'
_journal_page_first 9598
_journal_page_last 9601
_journal_paper_doi 10.1039/d1cc03483a
_journal_volume 57
_journal_year 2021
_chemical_formula_sum 'I Na7 O15 S3'
_chemical_formula_weight 624.01
_space_group_crystal_system orthorhombic
_space_group_IT_number 19
_space_group_name_Hall 'P 2ac 2ab'
_space_group_name_H-M_alt 'P 21 21 21'
_audit_creation_method SHELXL-2018/3
_audit_update_record
;
2021-05-07 deposited with the CCDC.	2021-08-16 downloaded from the CCDC.
;
_cell_angle_alpha 90
_cell_angle_beta 90
_cell_angle_gamma 90
_cell_formula_units_Z 4
_cell_length_a 6.839(3)
_cell_length_b 10.851(5)
_cell_length_c 18.519(8)
_cell_measurement_reflns_used 3679
_cell_measurement_temperature 100(2)
_cell_measurement_theta_max 26.15
_cell_measurement_theta_min 2.89
_cell_volume 1374.3(11)
_computing_structure_refinement 'SHELXL-2018/3 (Sheldrick, 2018)'
_computing_structure_solution 'SHELXT 2014/5 (Sheldrick, 2014)'
_diffrn_ambient_temperature 100(2)
_diffrn_measured_fraction_theta_full 0.999
_diffrn_measured_fraction_theta_max 0.999
_diffrn_measurement_device_type 'Bruker APEX-II CCD'
_diffrn_radiation_type MoK\a
_diffrn_radiation_wavelength 0.71073
_diffrn_reflns_av_R_equivalents 0.1388
_diffrn_reflns_av_unetI/netI 0.0715
_diffrn_reflns_Laue_measured_fraction_full 0.999
_diffrn_reflns_Laue_measured_fraction_max 0.999
_diffrn_reflns_limit_h_max 8
_diffrn_reflns_limit_h_min -8
_diffrn_reflns_limit_k_max 13
_diffrn_reflns_limit_k_min -13
_diffrn_reflns_limit_l_max 23
_diffrn_reflns_limit_l_min -23
_diffrn_reflns_number 28116
_diffrn_reflns_point_group_measured_fraction_full 1.000
_diffrn_reflns_point_group_measured_fraction_max 1.000
_diffrn_reflns_theta_full 25.242
_diffrn_reflns_theta_max 26.431
_diffrn_reflns_theta_min 2.199
_exptl_absorpt_coefficient_mu 3.093
_exptl_crystal_density_diffrn 3.016
_exptl_crystal_description bulk
_exptl_crystal_F_000 1192
_refine_diff_density_max 1.940
_refine_diff_density_min -1.140
_refine_diff_density_rms 0.227
_refine_ls_abs_structure_details
;
 Refined as an inversion twin.
;
_refine_ls_abs_structure_Flack 0.47(7)
_refine_ls_extinction_method none
_refine_ls_goodness_of_fit_ref 1.119
_refine_ls_hydrogen_treatment undef
_refine_ls_matrix_type full
_refine_ls_number_parameters 236
_refine_ls_number_reflns 2828
_refine_ls_number_restraints 156
_refine_ls_restrained_S_all 1.096
_refine_ls_R_factor_all 0.0751
_refine_ls_R_factor_gt 0.0500
_refine_ls_shift/su_max 0.000
_refine_ls_shift/su_mean 0.000
_refine_ls_structure_factor_coef Fsqd
_refine_ls_weighting_details 'w=1/[\s^2^(Fo^2^)+(0.0159P)^2^+15.1851P] where P=(Fo^2^+2Fc^2^)/3'
_refine_ls_weighting_scheme calc
_refine_ls_wR_factor_gt 0.0899
_refine_ls_wR_factor_ref 0.1008
_reflns_Friedel_coverage 0.715
_reflns_Friedel_fraction_full 1.000
_reflns_Friedel_fraction_max 1.000
_reflns_number_gt 2275
_reflns_number_total 2828
_reflns_threshold_expression 'I > 2\s(I)'
_cod_data_source_file d1cc03483a2.cif
_cod_data_source_block added_by_encifer
_cod_depositor_comments 'Adding full bibliography for 7128916.cif.'
_cod_original_cell_volume 1374.2(11)
_cod_database_code 7128916
_shelx_shelxl_version_number 2018/3
_shelx_space_group_comment
;
The symmetry employed for this shelxl refinement is uniquely defined
by the following loop, which should always be used as a source of
symmetry information in preference to the above space-group names.
They are only intended as comments.
;

loop_
_space_group_symop_operation_xyz
'x, y, z'
'-x+1/2, -y, z+1/2'
'-x, y+1/2, -z+1/2'
'x+1/2, -y+1/2, -z'

loop_
_atom_site_label
_atom_site_type_symbol
_atom_site_fract_x
_atom_site_fract_y
_atom_site_fract_z
_atom_site_U_iso_or_equiv
_atom_site_adp_type
_atom_site_occupancy
_atom_site_site_symmetry_order
_atom_site_calc_flag
_atom_site_refinement_flags_posn
_atom_site_refinement_flags_adp
_atom_site_refinement_flags_occupancy
_atom_site_disorder_assembly
_atom_site_disorder_group
I001 I 0.92863(10) 0.50283(11) 0.57712(4) 0.0082(2) Uani 1 1 d . U . . .
S002 S 0.7470(7) 0.2488(4) 0.8350(2) 0.0074(9) Uani 1 1 d . U . . .
S003 S 0.2459(4) 0.5003(4) 0.91422(15) 0.0079(6) Uani 1 1 d . U . . .
S004 S 0.2618(7) 0.2765(4) 0.6642(2) 0.0083(9) Uani 1 1 d . U . . .
Na05 Na 0.4840(10) 0.2208(5) 0.9917(4) 0.0082(16) Uani 1 1 d . U . . .
Na06 Na 1.0022(7) 0.0148(6) 0.7354(3) 0.0112(11) Uani 1 1 d . U . . .
Na07 Na 0.7605(11) 0.2752(6) 0.6698(4) 0.0165(16) Uani 1 1 d . U . . .
Na08 Na 0.5052(7) 0.5214(5) 0.7423(3) 0.0139(13) Uani 1 1 d . U . . .
Na09 Na 0.5155(11) 0.2795(6) 0.5064(4) 0.0108(17) Uani 1 1 d . U . . .
Na0A Na -0.2701(7) 0.5252(5) 0.9081(3) 0.0129(13) Uani 1 1 d . U . . .
Na0B Na 0.2410(9) 0.2538(5) 0.8339(3) 0.0071(13) Uani 1 1 d . U . . .
O00C O 0.0917(15) 0.3487(9) 0.6899(5) 0.012(2) Uani 1 1 d . U . . .
O00D O 0.4037(14) 0.5826(8) 0.9357(5) 0.011(2) Uani 1 1 d . U . . .
O00E O 0.7483(17) 0.3772(9) 0.8086(5) 0.012(2) Uani 1 1 d . U . . .
O00F O 0.0579(14) 0.5657(8) 0.9204(5) 0.013(2) Uani 1 1 d . U . . .
O00G O 0.9111(14) 0.2331(8) 0.8864(5) 0.009(2) Uani 1 1 d . U . . .
O00H O 0.8012(13) 0.5397(8) 0.6594(5) 0.008(2) Uani 1 1 d . U . . .
O00I O 0.4437(15) 0.3415(9) 0.6833(5) 0.014(2) Uani 1 1 d . U . . .
O00J O 0.7743(14) 0.1633(8) 0.7733(5) 0.010(2) Uani 1 1 d . U . . .
O00K O 0.5592(15) 0.2208(9) 0.8702(5) 0.012(2) Uani 1 1 d . U . . .
O00L O 0.2495(13) 0.2612(8) 0.5861(5) 0.0070(19) Uani 1 1 d . U . . .
O00M O 0.2489(15) 0.3887(8) 0.9582(5) 0.010(2) Uani 1 1 d . U . . .
O00N O 0.2625(17) 0.1541(9) 0.7001(5) 0.011(2) Uani 1 1 d . U . . .
O00O O 0.8070(14) 0.3608(9) 0.5557(5) 0.012(2) Uani 1 1 d . U . . .
O00P O 0.2757(14) 0.4659(8) 0.8373(5) 0.012(2) Uani 1 1 d . U . . .
O00Q O 0.8057(14) 0.6037(9) 0.5153(5) 0.008(2) Uani 1 1 d . U . . .

loop_
_atom_site_aniso_label
_atom_site_aniso_U_11
_atom_site_aniso_U_22
_atom_site_aniso_U_33
_atom_site_aniso_U_23
_atom_site_aniso_U_13
_atom_site_aniso_U_12
I001 0.0062(3) 0.0088(4) 0.0094(3) 0.0000(5) 0.0001(3) 0.0006(5)
S002 0.0059(13) 0.0083(13) 0.0081(13) 0.0001(10) -0.0005(11) 0.0005(11)
S003 0.0069(10) 0.0072(10) 0.0094(10) -0.0006(12) -0.0003(9) -0.0005(12)
S004 0.0071(13) 0.0092(13) 0.0086(13) 0.0008(10) -0.0004(11) 0.0003(11)
Na05 0.0070(19) 0.0087(19) 0.0089(19) 0.0003(12) 0.0005(12) -0.0003(12)
Na06 0.0105(14) 0.0118(17) 0.0113(15) -0.0002(13) -0.0008(11) 0.0001(13)
Na07 0.0154(19) 0.0176(19) 0.0166(19) 0.0012(13) 0.0003(13) 0.0002(13)
Na08 0.0136(16) 0.0135(18) 0.0145(16) -0.0010(12) -0.0006(12) -0.0009(12)
Na09 0.010(2) 0.011(2) 0.012(2) 0.0005(12) -0.0002(12) 0.0001(12)
Na0A 0.0120(16) 0.0134(18) 0.0134(16) 0.0003(12) 0.0004(12) 0.0000(12)
Na0B 0.0062(17) 0.0067(17) 0.0084(17) 0.0000(12) 0.0006(12) 0.0006(12)
O00C 0.011(2) 0.012(2) 0.012(2) -0.0007(13) 0.0004(13) 0.0009(14)
O00D 0.010(2) 0.012(2) 0.012(2) -0.0001(13) -0.0007(13) -0.0007(13)
O00E 0.012(3) 0.011(3) 0.012(3) 0.0008(13) 0.0000(14) 0.0001(14)
O00F 0.012(2) 0.013(2) 0.013(2) -0.0001(13) 0.0004(14) 0.0004(13)
O00G 0.009(2) 0.009(2) 0.009(2) 0.0002(13) -0.0003(13) 0.0006(13)
O00H 0.009(2) 0.008(2) 0.008(2) -0.0003(13) 0.0007(13) -0.0003(13)
O00I 0.014(3) 0.015(2) 0.015(3) -0.0003(13) -0.0004(14) -0.0003(14)
O00J 0.010(2) 0.010(2) 0.009(2) -0.0008(13) -0.0001(13) 0.0001(13)
O00K 0.011(2) 0.012(2) 0.012(2) 0.0002(13) 0.0010(14) -0.0001(14)
O00L 0.007(2) 0.007(2) 0.007(2) -0.0002(13) 0.0003(13) 0.0000(13)
O00M 0.010(2) 0.010(2) 0.009(2) 0.0009(13) 0.0004(13) 0.0005(13)
O00N 0.011(3) 0.011(3) 0.011(3) 0.0004(13) -0.0003(14) 0.0002(14)
O00O 0.012(3) 0.012(3) 0.012(3) 0.0001(13) -0.0005(13) 0.0001(13)
O00P 0.012(2) 0.012(3) 0.012(2) -0.0001(13) 0.0000(13) -0.0007(13)
O00Q 0.008(2) 0.008(2) 0.008(2) -0.0002(13) -0.0002(13) 0.0003(13)

loop_
_atom_type_symbol
_atom_type_description
_atom_type_scat_dispersion_real
_atom_type_scat_dispersion_imag
_atom_type_scat_source
I I -0.4742 1.8119 'International Tables Vol C Tables 4.2.6.8 and 6.1.1.4'
Na Na 0.0362 0.0249 'International Tables Vol C Tables 4.2.6.8 and 6.1.1.4'
O O 0.0106 0.0060 'International Tables Vol C Tables 4.2.6.8 and 6.1.1.4'
S S 0.1246 0.1234 'International Tables Vol C Tables 4.2.6.8 and 6.1.1.4'

loop_
_geom_angle_atom_site_label_1
_geom_angle_atom_site_label_2
_geom_angle_atom_site_label_3
_geom_angle
_geom_angle_site_symmetry_1
_geom_angle_site_symmetry_3
_geom_angle_publ_flag
O00Q I001 O00O 99.5(5) . . ?
O00Q I001 O00H 100.2(4) . . ?
O00O I001 O00H 98.8(4) . . ?
O00Q I001 Na07 129.9(3) . . ?
O00O I001 Na07 45.1(3) . . ?
O00H I001 Na07 63.0(3) . . ?
O00Q I001 Na0A 45.8(3) . 2_564 ?
O00O I001 Na0A 64.0(3) . 2_564 ?
O00H I001 Na0A 131.2(3) . 2_564 ?
Na07 I001 Na0A 108.38(16) . 2_564 ?
O00Q I001 Na0B 70.1(3) . 3_656 ?
O00O I001 Na0B 129.7(3) . 3_656 ?
O00H I001 Na0B 40.9(3) . 3_656 ?
Na07 I001 Na0B 103.58(14) . 3_656 ?
Na0A I001 Na0B 114.82(14) 2_564 3_656 ?
O00Q I001 Na05 42.0(3) . 2_664 ?
O00O I001 Na05 136.6(3) . 2_664 ?
O00H I001 Na05 106.2(3) . 2_664 ?
Na07 I001 Na05 167.18(17) . 2_664 ?
Na0A I001 Na05 72.77(15) 2_564 2_664 ?
Na0B I001 Na05 65.36(16) 3_656 2_664 ?
O00Q I001 Na09 109.5(3) . 4_556 ?
O00O I001 Na09 39.3(3) . 4_556 ?
O00H I001 Na09 130.8(3) . 4_556 ?
Na07 I001 Na09 67.86(18) . 4_556 ?
Na0A I001 Na09 63.72(15) 2_564 4_556 ?
Na0B I001 Na09 168.95(17) 3_656 4_556 ?
Na05 I001 Na09 122.16(11) 2_664 4_556 ?
O00Q I001 Na06 132.3(3) . 3_756 ?
O00O I001 Na06 108.3(3) . 3_756 ?
O00H I001 Na06 38.7(3) . 3_756 ?
Na07 I001 Na06 63.16(16) . 3_756 ?
Na0A I001 Na06 168.25(12) 2_564 3_756 ?
Na0B I001 Na06 62.27(15) 3_656 3_756 ?
Na05 I001 Na06 113.55(16) 2_664 3_756 ?
Na09 I001 Na06 116.70(16) 4_556 3_756 ?
O00K S002 O00E 110.3(7) . . ?
O00K S002 O00G 110.6(6) . . ?
O00E S002 O00G 108.4(6) . . ?
O00K S002 O00J 108.8(6) . . ?
O00E S002 O00J 109.6(6) . . ?
O00G S002 O00J 109.1(6) . . ?
O00K S002 Na07 119.1(5) . . ?
O00E S002 Na07 65.3(4) . . ?
O00G S002 Na07 128.9(5) . . ?
O00J S002 Na07 44.6(4) . . ?
O00K S002 Na0A 88.5(4) . 1_655 ?
O00E S002 Na0A 43.7(4) . 1_655 ?
O00G S002 Na0A 82.3(4) . 1_655 ?
O00J S002 Na0A 153.0(4) . 1_655 ?
Na07 S002 Na0A 109.0(2) . 1_655 ?
O00K S002 Na08 65.6(4) . 3_646 ?
O00E S002 Na08 124.0(5) . 3_646 ?
O00G S002 Na08 125.7(4) . 3_646 ?
O00J S002 Na08 43.2(4) . 3_646 ?
Na07 S002 Na08 69.96(18) . 3_646 ?
Na0A S002 Na08 146.3(2) 1_655 3_646 ?
O00K S002 Na0B 151.4(4) . 1_655 ?
O00E S002 Na0B 88.7(5) . 1_655 ?
O00G S002 Na0B 41.3(4) . 1_655 ?
O00J S002 Na0B 83.1(4) . 1_655 ?
Na07 S002 Na0B 87.8(2) . 1_655 ?
Na0A S002 Na0B 91.34(18) 1_655 1_655 ?
Na08 S002 Na0B 121.78(19) 3_646 1_655 ?
O00D S003 O00M 110.2(6) . . ?
O00D S003 O00F 109.3(6) . . ?
O00M S003 O00F 111.6(6) . . ?
O00D S003 O00P 108.4(5) . . ?
O00M S003 O00P 108.9(6) . . ?
O00F S003 O00P 108.4(6) . . ?
O00D S003 Na0B 132.6(4) . . ?
O00M S003 Na0B 63.0(4) . . ?
O00F S003 Na0B 116.7(4) . . ?
O00P S003 Na0B 46.8(4) . . ?
O00D S003 Na06 126.2(4) . 3_656 ?
O00M S003 Na06 121.5(4) . 3_656 ?
O00F S003 Na06 65.7(4) . 3_656 ?
O00P S003 Na06 42.9(4) . 3_656 ?
Na0B S003 Na06 67.81(17) . 3_656 ?
O00D S003 Na0A 38.9(4) . 1_655 ?
O00M S003 Na0A 94.2(4) . 1_655 ?
O00F S003 Na0A 146.4(4) . 1_655 ?
O00P S003 Na0A 81.5(4) . 1_655 ?
Na0B S003 Na0A 93.75(18) . 1_655 ?
Na06 S003 Na0A 119.13(15) 3_656 1_655 ?
O00D S003 Na07 66.0(4) . 3_656 ?
O00M S003 Na07 173.7(4) . 3_656 ?
O00F S003 Na07 66.3(4) . 3_656 ?
O00P S003 Na07 77.4(4) . 3_656 ?
Na0B S003 Na07 123.34(15) . 3_656 ?
Na06 S003 Na07 63.66(18) 3_656 3_656 ?
Na0A S003 Na07 85.72(19) 1_655 3_656 ?
O00L S004 O00I 110.0(6) . . ?
O00L S004 O00C 109.5(6) . . ?
O00I S004 O00C 109.4(6) . . ?
O00L S004 O00N 110.1(6) . . ?
O00I S004 O00N 108.5(6) . . ?
O00C S004 O00N 109.3(6) . . ?
O00L S004 Na0A 57.5(4) . 3_546 ?
O00I S004 Na0A 121.3(5) . 3_546 ?
O00C S004 Na0A 129.1(5) . 3_546 ?
O00N S004 Na0A 52.8(4) . 3_546 ?
O00L S004 Na0B 167.5(4) . . ?
O00I S004 Na0B 80.6(4) . . ?
O00C S004 Na0B 71.7(4) . . ?
O00N S004 Na0B 58.9(4) . . ?
Na0A S004 Na0B 111.69(19) 3_546 . ?
O00K Na05 O00M 102.3(4) . 4_557 ?
O00K Na05 O00Q 97.7(4) . 3_646 ?
O00M Na05 O00Q 113.3(4) 4_557 3_646 ?
O00K Na05 O00G 167.8(5) . 4_457 ?
O00M Na05 O00G 83.8(4) 4_557 4_457 ?
O00Q Na05 O00G 89.4(4) 3_646 4_457 ?
O00K Na05 O00Q 92.5(4) . 2_665 ?
O00M Na05 O00Q 82.5(4) 4_557 2_665 ?
O00Q Na05 O00Q 158.6(4) 3_646 2_665 ?
O00G Na05 O00Q 77.7(4) 4_457 2_665 ?
O00K Na05 O00M 84.4(4) . . ?
O00M Na05 O00M 163.0(4) 4_557 . ?
O00Q Na05 O00M 80.7(4) 3_646 . ?
O00G Na05 O00M 87.0(4) 4_457 . ?
O00Q Na05 O00M 81.6(4) 2_665 . ?
O00K Na05 Na0B 42.8(3) . . ?
O00M Na05 Na0B 140.5(3) 4_557 . ?
O00Q Na05 Na0B 66.2(3) 3_646 . ?
O00G Na05 Na0B 134.4(4) 4_457 . ?
O00Q Na05 Na0B 111.4(3) 2_665 . ?
O00M Na05 Na0B 52.7(3) . . ?
O00K Na05 I001 114.2(3) . 2_665 ?
O00M Na05 I001 97.2(3) 4_557 2_665 ?
O00Q Na05 I001 129.8(3) 3_646 2_665 ?
O00G Na05 I001 54.1(2) 4_457 2_665 ?
O00Q Na05 I001 29.6(2) 2_665 2_665 ?
O00M Na05 I001 65.9(3) . 2_665 ?
Na0B Na05 I001 113.0(2) . 2_665 ?
O00K Na05 Na05 82.4(3) . 4_557 ?
O00M Na05 Na05 45.9(3) 4_557 4_557 ?
O00Q Na05 Na05 157.8(4) 3_646 4_557 ?
O00G Na05 Na05 94.8(4) 4_457 4_557 ?
O00Q Na05 Na05 42.4(3) 2_665 4_557 ?
O00M Na05 Na05 121.2(4) . 4_557 ?
Na0B Na05 Na05 122.6(3) . 4_557 ?
I001 Na05 Na05 68.4(2) 2_665 4_557 ?
O00K Na05 Na05 107.7(4) . 4_457 ?
O00M Na05 Na05 144.0(4) 4_557 4_457 ?
O00Q Na05 Na05 43.9(3) 3_646 4_457 ?
O00G Na05 Na05 70.8(3) 4_457 4_457 ?
O00Q Na05 Na05 115.0(4) 2_665 4_457 ?
O00M Na05 Na05 42.4(3) . 4_457 ?
Na0B Na05 Na05 64.9(2) . 4_457 ?
I001 Na05 Na05 88.4(2) 2_665 4_457 ?
Na05 Na05 Na05 156.7(4) 4_557 4_457 ?
O00K Na05 Na0A 126.6(3) . 4_557 ?
O00M Na05 Na0A 78.4(3) 4_557 4_557 ?
O00Q Na05 Na0A 40.6(3) 3_646 4_557 ?
O00G Na05 Na0A 64.7(3) 4_457 4_557 ?
O00Q Na05 Na0A 139.2(3) 2_665 4_557 ?
O00M Na05 Na0A 110.4(3) . 4_557 ?
Na0B Na05 Na0A 106.3(2) . 4_557 ?
I001 Na05 Na0A 118.8(2) 2_665 4_557 ?
Na05 Na05 Na0A 123.3(3) 4_557 4_557 ?
Na05 Na05 Na0A 68.0(2) 4_457 4_557 ?
O00K Na05 Na0B 138.4(4) . 4_557 ?
O00M Na05 Na0B 47.6(3) 4_557 4_557 ?
O00Q Na05 Na0B 119.3(3) 3_646 4_557 ?
O00G Na05 Na0B 41.3(3) 4_457 4_557 ?
O00Q Na05 Na0B 60.1(3) 2_665 4_557 ?
O00M Na05 Na0B 117.9(3) . 4_557 ?
Na0B Na05 Na0B 169.59(19) . 4_557 ?
I001 Na05 Na0B 56.60(13) 2_665 4_557 ?
Na05 Na05 Na0B 56.1(2) 4_557 4_557 ?
Na05 Na05 Na0B 112.1(3) 4_457 4_557 ?
Na0A Na05 Na0B 80.67(19) 4_557 4_557 ?
O00J Na06 O00C 99.7(4) . 3_646 ?
O00J Na06 O00H 93.0(4) . 3_746 ?
O00C Na06 O00H 76.2(3) 3_646 3_746 ?
O00J Na06 O00P 78.1(3) . 3_646 ?
O00C Na06 O00P 86.8(4) 3_646 3_646 ?
O00H Na06 O00P 159.2(4) 3_746 3_646 ?
O00J Na06 O00E 174.9(4) . 3_746 ?
O00C Na06 O00E 85.3(4) 3_646 3_746 ?
O00H Na06 O00E 87.0(4) 3_746 3_746 ?
O00P Na06 O00E 103.6(4) 3_646 3_746 ?
O00J Na06 O00N 98.0(4) . 1_655 ?
O00C Na06 O00N 146.4(4) 3_646 1_655 ?
O00H Na06 O00N 74.6(4) 3_746 1_655 ?
O00P Na06 O00N 124.8(4) 3_646 1_655 ?
O00E Na06 O00N 77.0(3) 3_746 1_655 ?
O00J Na06 O00F 94.1(3) . 3_646 ?
O00C Na06 O00F 132.4(4) 3_646 3_646 ?
O00H Na06 O00F 148.5(4) 3_746 3_646 ?
O00P Na06 O00F 51.9(3) 3_646 3_646 ?
O00E Na06 O00F 83.4(3) 3_746 3_646 ?
O00N Na06 O00F 74.0(3) 1_655 3_646 ?
O00J Na06 Na0A 126.8(3) . 3_646 ?
O00C Na06 Na0A 131.5(3) 3_646 3_646 ?
O00H Na06 Na0A 110.4(3) 3_746 3_646 ?
O00P Na06 Na0A 89.8(3) 3_646 3_646 ?
O00E Na06 Na0A 48.8(3) 3_746 3_646 ?
O00N Na06 Na0A 48.7(3) 1_655 3_646 ?
O00F Na06 Na0A 43.3(2) 3_646 3_646 ?
O00J Na06 S003 86.7(3) . 3_646 ?
O00C Na06 S003 108.7(3) 3_646 3_646 ?
O00H Na06 S003 175.1(3) 3_746 3_646 ?
O00P Na06 S003 25.1(2) 3_646 3_646 ?
O00E Na06 S003 93.0(3) 3_746 3_646 ?
O00N Na06 S003 100.6(3) 1_655 3_646 ?
O00F Na06 S003 26.90(19) 3_646 3_646 ?
Na0A Na06 S003 66.22(14) 3_646 3_646 ?
O00J Na06 Na08 127.4(3) . 3_746 ?
O00C Na06 Na08 102.4(3) 3_646 3_746 ?
O00H Na06 Na08 48.6(2) 3_746 3_746 ?
O00P Na06 Na08 149.7(3) 3_646 3_746 ?
O00E Na06 Na08 49.6(3) 3_746 3_746 ?
O00N Na06 Na08 44.8(3) 1_655 3_746 ?
O00F Na06 Na08 104.6(2) 3_646 3_746 ?
Na0A Na06 Na08 62.38(15) 3_646 3_746 ?
S003 Na06 Na08 128.49(18) 3_646 3_746 ?
O00J Na06 Na07 40.1(3) . . ?
O00C Na06 Na07 133.9(3) 3_646 . ?
O00H Na06 Na07 117.4(3) 3_746 . ?
O00P Na06 Na07 66.9(3) 3_646 . ?
O00E Na06 Na07 136.0(3) 3_746 . ?
O00N Na06 Na07 75.5(3) 1_655 . ?
O00F Na06 Na07 56.3(2) 3_646 . ?
Na0A Na06 Na07 87.37(19) 3_646 . ?
S003 Na06 Na07 59.73(16) 3_646 . ?
Na08 Na06 Na07 119.7(2) 3_746 . ?
O00J Na06 Na08 44.9(3) . 3_646 ?
O00C Na06 Na08 71.1(3) 3_646 3_646 ?
O00H Na06 Na08 117.5(3) 3_746 3_646 ?
O00P Na06 Na08 44.0(2) 3_646 3_646 ?
O00E Na06 Na08 139.1(4) 3_746 3_646 ?
O00N Na06 Na08 138.4(4) 1_655 3_646 ?
O00F Na06 Na08 88.5(2) 3_646 3_646 ?
Na0A Na06 Na08 131.28(19) 3_646 3_646 ?
S003 Na06 Na08 65.40(13) 3_646 3_646 ?
Na08 Na06 Na08 166.0(2) 3_746 3_646 ?
Na07 Na06 Na08 63.54(18) . 3_646 ?
O00J Na07 O00I 96.6(4) . . ?
O00J Na07 O00O 166.6(5) . . ?
O00I Na07 O00O 95.9(4) . . ?
O00J Na07 O00C 90.4(4) . 1_655 ?
O00I Na07 O00C 139.5(4) . 1_655 ?
O00O Na07 O00C 83.2(4) . 1_655 ?
O00J Na07 O00E 55.8(3) . . ?
O00I Na07 O00E 75.4(4) . . ?
O00O Na07 O00E 132.8(4) . . ?
O00C Na07 O00E 76.0(4) 1_655 . ?
O00J Na07 O00H 125.7(4) . . ?
O00I Na07 O00H 77.7(4) . . ?
O00O Na07 O00H 62.0(3) . . ?
O00C Na07 O00H 66.1(3) 1_655 . ?
O00E Na07 O00H 70.8(3) . . ?
O00J Na07 S002 27.3(3) . . ?
O00I Na07 S002 83.8(3) . . ?
O00O Na07 S002 160.7(4) . . ?
O00C Na07 S002 84.6(3) 1_655 . ?
O00E Na07 S002 28.7(2) . . ?
O00H Na07 S002 99.3(3) . . ?
O00J Na07 I001 147.7(4) . . ?
O00I Na07 I001 98.9(3) . . ?
O00O Na07 I001 33.1(3) . . ?
O00C Na07 I001 59.8(3) 1_655 . ?
O00E Na07 I001 101.3(3) . . ?
O00H Na07 I001 33.72(19) . . ?
S002 Na07 I001 127.8(2) . . ?
O00J Na07 S003 85.2(3) . 3_646 ?
O00I Na07 S003 108.4(3) . 3_646 ?
O00O Na07 S003 86.3(3) . 3_646 ?
O00C Na07 S003 112.0(3) 1_655 3_646 ?
O00E Na07 S003 140.8(3) . 3_646 ?
O00H Na07 S003 148.3(3) . 3_646 ?
S002 Na07 S003 112.2(2) . 3_646 ?
I001 Na07 S003 116.0(2) . 3_646 ?
O00J Na07 Na09 140.0(4) . . ?
O00I Na07 Na09 68.5(3) . . ?
O00O Na07 Na09 42.9(3) . . ?
O00C Na07 Na09 125.5(4) 1_655 . ?
O00E Na07 Na09 141.6(3) . . ?
O00H Na07 Na09 88.6(3) . . ?
S002 Na07 Na09 149.0(3) . . ?
I001 Na07 Na09 72.31(18) . . ?
S003 Na07 Na09 66.47(17) 3_646 . ?
O00J Na07 Na08 96.1(3) . . ?
O00I Na07 Na08 40.6(3) . . ?
O00O Na07 Na08 96.5(3) . . ?
O00C Na07 Na08 99.1(3) 1_655 . ?
O00E Na07 Na08 47.5(3) . . ?
O00H Na07 Na08 46.2(2) . . ?
S002 Na07 Na08 70.79(18) . . ?
I001 Na07 Na08 78.16(17) . . ?
S003 Na07 Na08 149.0(3) 3_646 . ?
Na09 Na07 Na08 94.8(2) . . ?
O00J Na07 Na06 41.8(3) . . ?
O00I Na07 Na06 131.5(4) . . ?
O00O Na07 Na06 125.0(4) . . ?
O00C Na07 Na06 76.8(3) 1_655 . ?
O00E Na07 Na06 90.9(3) . . ?
O00H Na07 Na06 141.4(3) . . ?
S002 Na07 Na06 65.97(17) . . ?
I001 Na07 Na06 129.6(2) . . ?
S003 Na07 Na06 56.61(15) 3_646 . ?
Na09 Na07 Na06 123.0(2) . . ?
Na08 Na07 Na06 136.8(2) . . ?
O00I Na08 O00N 148.4(5) . 3_656 ?
O00I Na08 O00P 90.9(4) . . ?
O00N Na08 O00P 104.8(4) 3_656 . ?
O00I Na08 O00J 109.6(4) . 3_656 ?
O00N Na08 O00J 101.0(4) 3_656 3_656 ?
O00P Na08 O00J 74.9(3) . 3_656 ?
O00I Na08 O00H 85.7(4) . . ?
O00N Na08 O00H 72.2(4) 3_656 . ?
O00P Na08 O00H 165.3(4) . . ?
O00J Na08 O00H 119.7(4) 3_656 . ?
O00I Na08 O00E 80.1(4) . . ?
O00N Na08 O00E 74.1(3) 3_656 . ?
O00P Na08 O00E 85.5(4) . . ?
O00J Na08 O00E 158.1(4) 3_656 . ?
O00H Na08 O00E 79.8(3) . . ?
O00I Na08 S002 109.5(3) . 3_656 ?
O00N Na08 S002 95.1(3) 3_656 3_656 ?
O00P Na08 S002 99.2(3) . 3_656 ?
O00J Na08 S002 24.3(2) 3_656 3_656 ?
O00H Na08 S002 95.4(3) . 3_656 ?
O00E Na08 S002 169.1(3) . 3_656 ?
O00I Na08 Na0B 122.4(3) . 3_656 ?
O00N Na08 Na0B 52.8(3) 3_656 3_656 ?
O00P Na08 Na0B 145.1(3) . 3_656 ?
O00J Na08 Na0B 83.3(3) 3_656 3_656 ?
O00H Na08 Na0B 44.0(2) . 3_656 ?
O00E Na08 Na0B 108.6(3) . 3_656 ?
S002 Na08 Na0B 62.17(18) 3_656 3_656 ?
O00I Na08 Na06 102.9(3) . 3_756 ?
O00N Na08 Na06 45.6(3) 3_656 3_756 ?
O00P Na08 Na06 123.2(3) . 3_756 ?
O00J Na08 Na06 142.7(3) 3_656 3_756 ?
O00H Na08 Na06 44.5(2) . 3_756 ?
O00E Na08 Na06 45.0(3) . 3_756 ?
S002 Na08 Na06 125.6(2) 3_656 3_756 ?
Na0B Na08 Na06 63.63(18) 3_656 3_756 ?
O00I Na08 Na0A 121.5(3) . 1_655 ?
O00N Na08 Na0A 45.4(3) 3_656 1_655 ?
O00P Na08 Na0A 69.2(3) . 1_655 ?
O00J Na08 Na0A 116.3(3) 3_656 1_655 ?
O00H Na08 Na0A 100.5(3) . 1_655 ?
O00E Na08 Na0A 45.3(2) . 1_655 ?
S002 Na08 Na0A 127.4(2) 3_656 1_655 ?
Na0B Na08 Na0A 97.8(2) 3_656 1_655 ?
Na06 Na08 Na0A 56.45(14) 3_756 1_655 ?
O00I Na08 Na07 41.0(3) . . ?
O00N Na08 Na07 107.6(3) 3_656 . ?
O00P Na08 Na07 114.5(3) . . ?
O00J Na08 Na07 145.6(3) 3_656 . ?
O00H Na08 Na07 55.0(2) . . ?
O00E Na08 Na07 52.7(3) . . ?
S002 Na08 Na07 131.7(2) 3_656 . ?
Na0B Na08 Na07 98.93(18) 3_656 . ?
Na06 Na08 Na07 61.99(19) 3_756 . ?
Na0A Na08 Na07 97.5(2) 1_655 . ?
O00I Na08 Na06 81.7(3) . 3_656 ?
O00N Na08 Na06 128.2(3) 3_656 3_656 ?
O00P Na08 Na06 43.0(2) . 3_656 ?
O00J Na08 Na06 42.2(3) 3_656 3_656 ?
O00H Na08 Na06 149.5(3) . 3_656 ?
O00E Na08 Na06 124.6(3) . 3_656 ?
S002 Na08 Na06 63.41(16) 3_656 3_656 ?
Na0B Na08 Na06 125.2(2) 3_656 3_656 ?
Na06 Na08 Na06 166.0(2) 3_756 3_656 ?
Na0A Na08 Na06 109.80(18) 1_655 3_656 ?
Na07 Na08 Na06 122.0(2) . 3_656 ?
O00L Na09 O00O 116.2(4) . . ?
O00L Na09 O00F 108.5(4) . 2_564 ?
O00O Na09 O00F 100.0(4) . 2_564 ?
O00L Na09 O00O 77.6(4) . 4_456 ?
O00O Na09 O00O 158.4(4) . 4_456 ?
O00F Na09 O00O 90.1(4) 2_564 4_456 ?
O00L Na09 O00L 162.6(3) . 4_556 ?
O00O Na09 O00L 77.3(4) . 4_556 ?
O00F Na09 O00L 77.9(4) 2_564 4_556 ?
O00O Na09 O00L 86.4(4) 4_456 4_556 ?
O00L Na09 O00D 80.0(4) . 3_646 ?
O00O Na09 O00D 88.1(4) . 3_646 ?
O00F Na09 O00D 163.5(4) 2_564 3_646 ?
O00O Na09 O00D 77.8(4) 4_456 3_646 ?
O00L Na09 O00D 90.1(4) 4_556 3_646 ?
O00L Na09 Na0A 144.2(3) . 2_564 ?
O00O Na09 Na0A 61.8(3) . 2_564 ?
O00F Na09 Na0A 44.3(3) 2_564 2_564 ?
O00O Na09 Na0A 117.5(4) 4_456 2_564 ?
O00L Na09 Na0A 50.8(3) 4_556 2_564 ?
O00D Na09 Na0A 133.1(4) 3_646 2_564 ?
O00L Na09 Na07 79.9(3) . . ?
O00O Na09 Na07 42.2(3) . . ?
O00F Na09 Na07 134.5(3) 2_564 . ?
O00O Na09 Na07 134.7(4) 4_456 . ?
O00L Na09 Na07 107.5(3) 4_556 . ?
O00D Na09 Na07 59.8(3) 3_646 . ?
Na0A Na09 Na07 103.7(2) 2_564 . ?
O00L Na09 I001 94.2(3) . 4_456 ?
O00O Na09 I001 130.1(3) . 4_456 ?
O00F Na09 I001 106.8(3) 2_564 4_456 ?
O00O Na09 I001 28.5(2) 4_456 4_456 ?
O00L Na09 I001 68.4(3) 4_556 4_456 ?
O00D Na09 I001 57.8(3) 3_646 4_456 ?
Na0A Na09 I001 114.3(2) 2_564 4_456 ?
Na07 Na09 I001 117.3(2) . 4_456 ?
O00L Na09 Na09 141.8(4) . 4_556 ?
O00O Na09 Na09 42.9(3) . 4_556 ?
O00F Na09 Na09 107.0(4) 2_564 4_556 ?
O00O Na09 Na09 115.9(4) 4_456 4_556 ?
O00L Na09 Na09 42.2(3) 4_556 4_556 ?
O00D Na09 Na09 69.5(3) 3_646 4_556 ?
Na0A Na09 Na09 64.0(2) 2_564 4_556 ?
Na07 Na09 Na09 65.3(2) . 4_556 ?
I001 Na09 Na09 88.6(2) 4_456 4_556 ?
O00L Na09 Na09 43.0(3) . 4_456 ?
O00O Na09 Na09 157.2(4) . 4_456 ?
O00F Na09 Na09 82.9(3) 2_564 4_456 ?
O00O Na09 Na09 42.5(3) 4_456 4_456 ?
O00L Na09 Na09 125.1(4) 4_556 4_456 ?
O00D Na09 Na09 95.2(4) 3_646 4_456 ?
Na0A Na09 Na09 126.8(3) 2_564 4_456 ?
Na07 Na09 Na09 122.2(3) . 4_456 ?
I001 Na09 Na09 69.0(2) 4_456 4_456 ?
Na09 Na09 Na09 157.4(4) 4_556 4_456 ?
O00L Na09 Na0A 45.4(2) . 3_546 ?
O00O Na09 Na0A 120.7(4) . 3_546 ?
O00F Na09 Na0A 137.8(4) 2_564 3_546 ?
O00O Na09 Na0A 56.1(3) 4_456 3_546 ?
O00L Na09 Na0A 119.1(3) 4_556 3_546 ?
O00D Na09 Na0A 41.0(3) 3_646 3_546 ?
Na0A Na09 Na0A 169.8(2) 2_564 3_546 ?
Na07 Na09 Na0A 80.3(2) . 3_546 ?
I001 Na09 Na0A 56.03(13) 4_456 3_546 ?
Na09 Na09 Na0A 110.3(3) 4_556 3_546 ?
Na09 Na09 Na0A 55.4(2) 4_456 3_546 ?
O00F Na0A O00D 147.9(4) . 1_455 ?
O00F Na0A O00Q 97.3(4) . 2_565 ?
O00D Na0A O00Q 83.2(4) 1_455 2_565 ?
O00F Na0A O00N 87.2(4) . 3_556 ?
O00D Na0A O00N 92.7(4) 1_455 3_556 ?
O00Q Na0A O00N 175.5(4) 2_565 3_556 ?
O00F Na0A O00E 98.6(4) . 1_455 ?
O00D Na0A O00E 112.5(4) 1_455 1_455 ?
O00Q Na0A O00E 104.0(4) 2_565 1_455 ?
O00N Na0A O00E 75.9(3) 3_556 1_455 ?
O00F Na0A O00L 75.6(3) . 3_556 ?
O00D Na0A O00L 77.3(3) 1_455 3_556 ?
O00Q Na0A O00L 122.9(4) 2_565 3_556 ?
O00N Na0A O00L 57.5(3) 3_556 3_556 ?
O00E Na0A O00L 133.1(4) 1_455 3_556 ?
O00F Na0A O00O 85.0(3) . 2_565 ?
O00D Na0A O00O 67.5(3) 1_455 2_565 ?
O00Q Na0A O00O 59.2(3) 2_565 2_565 ?
O00N Na0A O00O 120.7(4) 3_556 2_565 ?
O00E Na0A O00O 163.2(4) 1_455 2_565 ?
O00L Na0A O00O 63.7(3) 3_556 2_565 ?
O00F Na0A S004 81.6(3) . 3_556 ?
O00D Na0A S004 82.9(3) 1_455 3_556 ?
O00Q Na0A S004 151.0(3) 2_565 3_556 ?
O00N Na0A S004 28.9(3) 3_556 3_556 ?
O00E Na0A S004 104.8(3) 1_455 3_556 ?
O00L Na0A S004 28.6(2) 3_556 3_556 ?
O00O Na0A S004 91.9(3) 2_565 3_556 ?
O00F Na0A Na06 62.2(3) . 3_656 ?
O00D Na0A Na06 136.1(3) 1_455 3_656 ?
O00Q Na0A Na06 134.9(3) 2_565 3_656 ?
O00N Na0A Na06 48.2(3) 3_556 3_656 ?
O00E Na0A Na06 47.8(3) 1_455 3_656 ?
O00L Na0A Na06 92.2(3) 3_556 3_656 ?
O00O Na0A Na06 144.0(3) 2_565 3_656 ?
S004 Na0A Na06 70.01(18) 3_556 3_656 ?
O00F Na0A Na09 46.0(3) . 2_565 ?
O00D Na0A Na09 102.1(3) 1_455 2_565 ?
O00Q Na0A Na09 88.4(3) 2_565 2_565 ?
O00N Na0A Na09 94.2(3) 3_556 2_565 ?
O00E Na0A Na09 144.2(4) 1_455 2_565 ?
O00L Na0A Na09 46.0(2) 3_556 2_565 ?
O00O Na0A Na09 43.8(2) 2_565 2_565 ?
S004 Na0A Na09 69.88(18) 3_556 2_565 ?
Na06 Na0A Na09 100.2(2) 3_656 2_565 ?
O00F Na0A S002 100.4(3) . 1_455 ?
O00D Na0A S002 111.2(3) 1_455 1_455 ?
O00Q Na0A S002 79.4(3) 2_565 1_455 ?
O00N Na0A S002 100.5(3) 3_556 1_455 ?
O00E Na0A S002 24.6(2) 1_455 1_455 ?
O00L Na0A S002 157.5(3) 3_556 1_455 ?
O00O Na0A S002 138.7(3) 2_565 1_455 ?
S004 Na0A S002 129.45(18) 3_556 1_455 ?
Na06 Na0A S002 67.02(17) 3_656 1_455 ?
Na09 Na0A S002 142.7(2) 2_565 1_455 ?
O00F Na0A S003 170.0(3) . 1_455 ?
O00D Na0A S003 22.6(2) 1_455 1_455 ?
O00Q Na0A S003 80.0(3) 2_565 1_455 ?
O00N Na0A S003 95.5(3) 3_556 1_455 ?
O00E Na0A S003 91.3(3) 1_455 1_455 ?
O00L Na0A S003 97.7(3) 3_556 1_455 ?
O00O Na0A S003 85.4(2) 2_565 1_455 ?
S004 Na0A S003 96.11(18) 3_556 1_455 ?
Na06 Na0A S003 126.17(18) 3_656 1_455 ?
Na09 Na0A S003 124.1(2) 2_565 1_455 ?
S002 Na0A S003 88.59(17) 1_455 1_455 ?
O00K Na0B O00P 92.8(4) . . ?
O00K Na0B O00H 87.0(4) . 3_646 ?
O00P Na0B O00H 175.2(4) . 3_646 ?
O00K Na0B O00G 137.2(4) . 1_455 ?
O00P Na0B O00G 100.0(4) . 1_455 ?
O00H Na0B O00G 77.1(3) 3_646 1_455 ?
O00K Na0B O00N 98.8(4) . . ?
O00P Na0B O00N 114.6(4) . . ?
O00H Na0B O00N 70.1(3) 3_646 . ?
O00G Na0B O00N 112.0(4) 1_455 . ?
O00K Na0B O00M 79.5(4) . . ?
O00P Na0B O00M 56.0(3) . . ?
O00H Na0B O00M 119.3(4) 3_646 . ?
O00G Na0B O00M 74.6(3) 1_455 . ?
O00N Na0B O00M 170.2(4) . . ?
O00K Na0B S003 89.0(3) . . ?
O00P Na0B S003 28.0(2) . . ?
O00H Na0B S003 147.3(3) 3_646 . ?
O00G Na0B S003 84.1(3) 1_455 . ?
O00N Na0B S003 142.5(3) . . ?
O00M Na0B S003 28.5(2) . . ?
O00K Na0B S004 105.1(3) . . ?
O00P Na0B S004 86.8(3) . . ?
O00H Na0B S004 97.8(3) 3_646 . ?
O00G Na0B S004 116.2(3) 1_455 . ?
O00N Na0B S004 28.1(2) . . ?
O00M Na0B S004 142.9(3) . . ?
S003 Na0B S004 114.5(2) . . ?
O00K Na0B Na08 61.3(3) . 3_646 ?
O00P Na0B Na08 134.6(3) . 3_646 ?
O00H Na0B Na08 49.0(3) 3_646 3_646 ?
O00G Na0B Na08 124.6(3) 1_455 3_646 ?
O00N Na0B Na08 44.8(3) . 3_646 ?
O00M Na0B Na08 138.1(3) . 3_646 ?
S003 Na0B Na08 148.4(2) . 3_646 ?
S004 Na0B Na08 67.57(17) . 3_646 ?
O00K Na0B S002 160.0(3) . 1_455 ?
O00P Na0B S002 96.8(3) . 1_455 ?
O00H Na0B S002 82.0(3) 3_646 1_455 ?
O00G Na0B S002 23.3(2) 1_455 1_455 ?
O00N Na0B S002 93.1(3) . 1_455 ?
O00M Na0B S002 91.3(3) . 1_455 ?
S003 Na0B S002 91.27(19) . 1_455 ?
S004 Na0B S002 93.0(2) . 1_455 ?
Na08 Na0B S002 120.4(2) 3_646 1_455 ?
O00K Na0B Na05 42.9(3) . . ?
O00P Na0B Na05 91.8(3) . . ?
O00H Na0B Na05 84.8(3) 3_646 . ?
O00G Na0B Na05 95.7(3) 1_455 . ?
O00N Na0B Na05 136.2(3) . . ?
O00M Na0B Na05 47.0(2) . . ?
S003 Na0B Na05 70.54(17) . . ?
S004 Na0B Na05 147.9(3) . . ?
Na08 Na0B Na05 91.7(2) 3_646 . ?
S002 Na0B Na05 119.0(2) 1_455 . ?
O00K Na0B I001 93.2(3) . 3_646 ?
O00P Na0B I001 145.2(3) . 3_646 ?
O00H Na0B I001 30.2(2) 3_646 3_646 ?
O00G Na0B I001 54.7(2) 1_455 3_646 ?
O00N Na0B I001 98.2(3) . 3_646 ?
O00M Na0B I001 91.6(3) . 3_646 ?
S003 Na0B I001 118.0(2) . 3_646 ?
S004 Na0B I001 124.3(2) . 3_646 ?
Na08 Na0B I001 77.22(16) 3_646 3_646 ?
S002 Na0B I001 69.01(14) 1_455 3_646 ?
Na05 Na0B I001 70.29(16) . 3_646 ?
S004 O00C Na06 143.7(6) . 3_656 ?
S004 O00C Na07 120.6(6) . 1_455 ?
Na06 O00C Na07 95.0(4) 3_656 1_455 ?
S003 O00D Na0A 118.5(5) . 1_655 ?
S003 O00D Na09 145.1(6) . 3_656 ?
Na0A O00D Na09 96.4(4) 1_655 3_656 ?
S002 O00E Na06 134.5(7) . 3_756 ?
S002 O00E Na0A 111.7(6) . 1_655 ?
Na06 O00E Na0A 83.4(4) 3_756 1_655 ?
S002 O00E Na08 136.3(7) . . ?
Na06 O00E Na08 85.4(4) 3_756 . ?
Na0A O00E Na08 85.9(4) 1_655 . ?
S002 O00E Na07 86.0(5) . . ?
Na06 O00E Na07 85.0(4) 3_756 . ?
Na0A O00E Na07 162.2(5) 1_655 . ?
Na08 O00E Na07 79.8(3) . . ?
S003 O00F Na0A 138.8(6) . . ?
S003 O00F Na09 125.4(6) . 2_565 ?
Na0A O00F Na09 89.7(4) . 2_565 ?
S003 O00F Na06 87.4(4) . 3_656 ?
Na0A O00F Na06 74.5(3) . 3_656 ?
Na09 O00F Na06 139.2(4) 2_565 3_656 ?
S002 O00G Na05 138.5(6) . 4_557 ?
S002 O00G Na0B 115.4(5) . 1_655 ?
Na05 O00G Na0B 99.5(4) 4_557 1_655 ?
I001 O00H Na0B 108.9(4) . 3_656 ?
I001 O00H Na06 113.2(4) . 3_756 ?
Na0B O00H Na06 97.9(4) 3_656 3_756 ?
I001 O00H Na08 151.3(5) . . ?
Na0B O00H Na08 87.0(3) 3_656 . ?
Na06 O00H Na08 86.9(3) 3_756 . ?
I001 O00H Na07 83.3(3) . . ?
Na0B O00H Na07 165.6(4) 3_656 . ?
Na06 O00H Na07 83.5(3) 3_756 . ?
Na08 O00H Na07 78.8(3) . . ?
S004 O00I Na08 133.0(6) . . ?
S004 O00I Na07 128.3(6) . . ?
Na08 O00I Na07 98.4(4) . . ?
S002 O00J Na07 108.1(5) . . ?
S002 O00J Na06 138.0(6) . . ?
Na07 O00J Na06 98.2(4) . . ?
S002 O00J Na08 112.5(5) . 3_646 ?
Na07 O00J Na08 101.7(4) . 3_646 ?
Na06 O00J Na08 92.9(4) . 3_646 ?
S002 O00K Na0B 131.5(6) . . ?
S002 O00K Na05 128.8(6) . . ?
Na0B O00K Na05 94.3(4) . . ?
S004 O00L Na09 124.7(6) . . ?
S004 O00L Na09 140.5(6) . 4_456 ?
Na09 O00L Na09 94.8(3) . 4_456 ?
S004 O00L Na0A 93.9(4) . 3_546 ?
Na09 O00L Na0A 93.9(3) . 3_546 ?
Na09 O00L Na0A 83.2(3) 4_456 3_546 ?
S003 O00M Na05 128.9(6) . 4_457 ?
S003 O00M Na05 138.6(6) . . ?
Na05 O00M Na05 91.7(3) 4_457 . ?
S003 O00M Na0B 88.5(4) . . ?
Na05 O00M Na0B 92.7(4) 4_457 . ?
Na05 O00M Na0B 80.3(3) . . ?
S004 O00N Na08 137.7(7) . 3_646 ?
S004 O00N Na06 132.5(7) . 1_455 ?
Na08 O00N Na06 89.6(4) 3_646 1_455 ?
S004 O00N Na0A 98.3(5) . 3_546 ?
Na08 O00N Na0A 90.4(4) 3_646 3_546 ?
Na06 O00N Na0A 83.1(4) 1_455 3_546 ?
S004 O00N Na0B 93.0(5) . . ?
Na08 O00N Na0B 82.5(4) 3_646 . ?
Na06 O00N Na0B 87.9(4) 1_455 . ?
Na0A O00N Na0B 168.6(5) 3_546 . ?
I001 O00O Na07 101.8(5) . . ?
I001 O00O Na09 142.8(6) . . ?
Na07 O00O Na09 94.9(4) . . ?
I001 O00O Na09 112.2(5) . 4_556 ?
Na07 O00O Na09 105.4(4) . 4_556 ?
Na09 O00O Na09 94.6(4) . 4_556 ?
I001 O00O Na0A 83.5(4) . 2_564 ?
Na07 O00O Na0A 167.3(5) . 2_564 ?
Na09 O00O Na0A 74.5(3) . 2_564 ?
Na09 O00O Na0A 82.8(3) 4_556 2_564 ?
S003 O00P Na0B 105.2(5) . . ?
S003 O00P Na06 112.0(5) . 3_656 ?
Na0B O00P Na06 97.1(4) . 3_656 ?
S003 O00P Na08 135.9(5) . . ?
Na0B O00P Na08 107.0(4) . . ?
Na06 O00P Na08 92.9(3) 3_656 . ?
I001 O00Q Na05 139.3(5) . 3_656 ?
I001 O00Q Na05 108.5(5) . 2_664 ?
Na05 O00Q Na05 93.7(3) 3_656 2_664 ?
I001 O00Q Na0A 102.5(4) . 2_564 ?
Na05 O00Q Na0A 100.4(4) 3_656 2_564 ?
Na05 O00Q Na0A 111.2(4) 2_664 2_564 ?

loop_
_geom_bond_atom_site_label_1
_geom_bond_atom_site_label_2
_geom_bond_distance
_geom_bond_site_symmetry_2
_geom_bond_publ_flag
I001 O00Q 1.793(9) . ?
I001 O00O 1.796(10) . ?
I001 O00H 1.800(9) . ?
I001 Na07 3.220(7) . ?
I001 Na0A 3.326(5) 2_564 ?
I001 Na0B 3.388(6) 3_656 ?
I001 Na05 3.443(6) 2_664 ?
I001 Na09 3.483(6) 4_556 ?
I001 Na06 3.507(5) 3_756 ?
S002 O00K 1.472(11) . ?
S002 O00E 1.477(11) . ?
S002 O00G 1.482(10) . ?
S002 O00J 1.483(10) . ?
S002 Na07 3.073(8) . ?
S002 Na0A 3.293(7) 1_655 ?
S002 Na08 3.333(7) 3_646 ?
S002 Na0B 3.379(9) 1_655 ?
S003 O00D 1.456(10) . ?
S003 O00M 1.460(10) . ?
S003 O00F 1.473(10) . ?
S003 O00P 1.487(9) . ?
S003 Na0B 3.062(7) . ?
S003 Na06 3.252(6) 3_656 ?
S003 Na0A 3.323(6) 1_655 ?
S003 Na07 3.364(8) 3_656 ?
S004 O00L 1.458(10) . ?
S004 O00I 1.474(11) . ?
S004 O00C 1.481(11) . ?
S004 O00N 1.486(11) . ?
S004 Na0A 3.038(7) 3_546 ?
S004 Na0B 3.155(8) . ?
Na05 O00K 2.308(12) . ?
Na05 O00M 2.357(12) 4_557 ?
Na05 O00Q 2.358(12) 3_646 ?
Na05 O00G 2.366(11) 4_457 ?
Na05 O00Q 2.426(11) 2_665 ?
Na05 O00M 2.508(11) . ?
Na05 Na0B 3.381(9) . ?
Na05 Na05 3.491(3) 4_557 ?
Na05 Na05 3.491(3) 4_457 ?
Na05 Na0A 3.686(9) 4_557 ?
Na05 Na0B 3.688(10) 4_557 ?
Na06 O00J 2.349(11) . ?
Na06 O00C 2.361(11) 3_646 ?
Na06 O00H 2.383(10) 3_746 ?
Na06 O00P 2.388(10) 3_646 ?
Na06 O00E 2.409(12) 3_746 ?
Na06 O00N 2.425(12) 1_655 ?
Na06 O00F 2.966(11) 3_646 ?
Na06 Na0A 3.230(7) 3_646 ?
Na06 Na08 3.395(7) 3_746 ?
Na06 Na07 3.491(9) . ?
Na06 Na08 3.495(7) 3_646 ?
Na07 O00J 2.271(11) . ?
Na07 O00I 2.297(13) . ?
Na07 O00O 2.331(12) . ?
Na07 O00C 2.430(13) 1_655 ?
Na07 O00E 2.799(12) . ?
Na07 O00H 2.890(11) . ?
Na07 Na09 3.460(10) . ?
Na07 Na08 3.463(9) . ?
Na08 O00I 2.276(11) . ?
Na08 O00N 2.394(12) 3_656 ?
Na08 O00P 2.433(10) . ?
Na08 O00J 2.471(11) 3_656 ?
Na08 O00H 2.548(10) . ?
Na08 O00E 2.592(12) . ?
Na08 Na0B 3.370(8) 3_656 ?
Na08 Na0A 3.434(7) 1_655 ?
Na09 O00L 2.351(11) . ?
Na09 O00O 2.363(12) . ?
Na09 O00F 2.368(12) 2_564 ?
Na09 O00O 2.381(12) 4_456 ?
Na09 O00L 2.386(11) 4_556 ?
Na09 O00D 2.453(11) 3_646 ?
Na09 Na0A 3.292(8) 2_564 ?
Na09 Na09 3.487(3) 4_556 ?
Na09 Na09 3.487(3) 4_456 ?
Na09 Na0A 3.596(8) 3_546 ?
Na0A O00F 2.297(11) . ?
Na0A O00D 2.372(11) 1_455 ?
Na0A O00Q 2.441(11) 2_565 ?
Na0A O00N 2.445(11) 3_556 ?
Na0A O00E 2.448(11) 1_455 ?
Na0A O00L 2.567(10) 3_556 ?
Na0A O00O 3.010(11) 2_565 ?
Na0B O00K 2.306(12) . ?
Na0B O00P 2.314(10) . ?
Na0B O00H 2.344(10) 3_646 ?
Na0B O00G 2.467(12) 1_455 ?
Na0B O00N 2.706(12) . ?
Na0B O00M 2.729(11) . ?
